data_4085236
loop_
_publ_author_name
'El Ezzi, Mohammad'
'Kocsor, Tibor-Gabor'
'D&#x2019;Accriscio, Florian'
'Madec, David'
'Mallet-Ladeira, Sonia'
'Castel, Annie'

_publ_section_title
;
 Iron Complexes with Stabilized Germylenes: Syntheses and
 Characterizations
;
_journal_issue 3
_journal_name_full Organometallics
_journal_page_first 571
_journal_paper_doi 10.1021/om500903g
_journal_volume 34
_journal_year 2015
_chemical_formula_sum 'C38 H46 Fe2 Ge2 N4 O9'
_chemical_formula_weight 959.67
_chemical_name_systematic
; 
 ? 
;
_space_group_IT_number 15
_symmetry_cell_setting monoclinic
_symmetry_space_group_name_Hall '-C 2yc'
_symmetry_space_group_name_H-M 'C 1 2/c 1'
_atom_sites_solution_hydrogens geom
_atom_sites_solution_primary direct
_atom_sites_solution_secondary difmap
_audit_creation_method SHELXL-97
_cell_angle_alpha 90.00
_cell_angle_beta 114.730(3)
_cell_angle_gamma 90.00
_cell_formula_units_Z 4
_cell_length_a 23.6993(13)
_cell_length_b 10.2634(6)
_cell_length_c 19.5151(10)
_cell_measurement_reflns_used 7982
_cell_measurement_temperature 193(2)
_cell_measurement_theta_max 27.60
_cell_measurement_theta_min 2.20
_cell_volume 4311.4(4)
_computing_cell_refinement 'Bruker SAINT'
_computing_data_collection 'Bruker APEX2'
_computing_data_reduction 'Bruker SAINT'
_computing_molecular_graphics 'Bruker SHELXTL'
_computing_publication_material 'Bruker SHELXTL'
_computing_structure_refinement 'SHELXL-97 (Sheldrick, 2008)'
_computing_structure_solution 'SHELXS-97 (Sheldrick, 2008)'
_diffrn_ambient_temperature 193(2)
_diffrn_measured_fraction_theta_full 0.993
_diffrn_measured_fraction_theta_max 0.993
_diffrn_measurement_device_type 'Bruker kappa APEX-II CCD Quazar'
_diffrn_measurement_method 'phi and omega scans'
_diffrn_radiation_monochromator graphite
_diffrn_radiation_source 'fine-focus sealed tube'
_diffrn_radiation_type MoK\a
_diffrn_radiation_wavelength 0.71073
_diffrn_reflns_av_R_equivalents 0.0545
_diffrn_reflns_av_sigmaI/netI 0.0350
_diffrn_reflns_limit_h_max 31
_diffrn_reflns_limit_h_min -31
_diffrn_reflns_limit_k_max 13
_diffrn_reflns_limit_k_min -13
_diffrn_reflns_limit_l_max 26
_diffrn_reflns_limit_l_min -26
_diffrn_reflns_number 39979
_diffrn_reflns_theta_full 28.28
_diffrn_reflns_theta_max 28.28
_diffrn_reflns_theta_min 5.14
_exptl_absorpt_coefficient_mu 2.095
_exptl_absorpt_correction_T_max 0.8503
_exptl_absorpt_correction_T_min 0.6794
_exptl_absorpt_correction_type multi-scan
_exptl_absorpt_process_details 'SADABS (Bruker-AXS)'
_exptl_crystal_colour colourless
_exptl_crystal_density_diffrn 1.478
_exptl_crystal_density_method 'not measured'
_exptl_crystal_description blcok
_exptl_crystal_F_000 1960
_exptl_crystal_size_max 0.20
_exptl_crystal_size_mid 0.08
_exptl_crystal_size_min 0.08
_refine_diff_density_max 1.110
_refine_diff_density_min -0.621
_refine_diff_density_rms 0.067
_refine_ls_extinction_method none
_refine_ls_goodness_of_fit_ref 1.015
_refine_ls_hydrogen_treatment constr
_refine_ls_matrix_type full
_refine_ls_number_parameters 255
_refine_ls_number_reflns 5314
_refine_ls_number_restraints 0
_refine_ls_restrained_S_all 1.015
_refine_ls_R_factor_all 0.0477
_refine_ls_R_factor_gt 0.0312
_refine_ls_shift/su_max 0.001
_refine_ls_shift/su_mean 0.000
_refine_ls_structure_factor_coef Fsqd
_refine_ls_weighting_details 'calc w=1/[\s^2^(Fo^2^)+(0.0281P)^2^+5.9227P] where P=(Fo^2^+2Fc^2^)/3'
_refine_ls_weighting_scheme calc
_refine_ls_wR_factor_gt 0.0665
_refine_ls_wR_factor_ref 0.0733
_reflns_number_gt 4235
_reflns_number_total 5314
_reflns_threshold_expression >2sigma(I)
_cod_data_source_file om500903g_si_001.cif
_cod_data_source_block 4
_cod_depositor_comments
;
The following automatic conversions were performed:

'_symmetry_cell_setting' value 'Monoclinic' changed to 'monoclinic'
according to
/home/saulius/struct/COD-crude-data--automatic-downloads/rss-feeds/ACS/lib/dictionaries/cif_core.dic
dictionary named 'cif_core.dic' version 2.4.2 from 2011-04-26.

Automatic conversion script
Id: cif_fix_values 2935 2014-11-11 08:27:57Z andrius 

 Adding full bibliography for 4085233--4085238.cif.
;
_cod_original_sg_symbol_H-M C2/c
_cod_database_code 4085236

loop_
_symmetry_equiv_pos_as_xyz
'x, y, z'
'-x, y, -z+1/2'
'x+1/2, y+1/2, z'
'-x+1/2, y+1/2, -z+1/2'
'-x, -y, -z'
'x, -y, z-1/2'
'-x+1/2, -y+1/2, -z'
'x+1/2, -y+1/2, z-1/2'

loop_
_atom_site_label
_atom_site_type_symbol
_atom_site_fract_x
_atom_site_fract_y
_atom_site_fract_z
_atom_site_U_iso_or_equiv
_atom_site_adp_type
_atom_site_occupancy
_atom_site_symmetry_multiplicity
_atom_site_calc_flag
_atom_site_refinement_flags
Ge1 Ge 0.421744(10) 0.81090(2) 0.223962(12) 0.02193(7) Uani 1 1 d .
N1 N 0.39645(9) 0.66646(17) 0.26973(10) 0.0251(4) Uani 1 1 d .
N2 N 0.41297(8) 0.86176(17) 0.31601(10) 0.0237(4) Uani 1 1 d .
C1 C 0.39267(9) 0.7430(2) 0.32240(11) 0.0232(4) Uani 1 1 d .
C2 C 0.36844(11) 0.7039(2) 0.37830(12) 0.0288(5) Uani 1 1 d .
C3 C 0.30549(12) 0.7161(3) 0.35969(15) 0.0382(6) Uani 1 1 d .
H3 H 0.2780 0.7464 0.3111 0.046 Uiso 1 1 calc R
C4 C 0.28282(15) 0.6836(3) 0.41271(18) 0.0537(8) Uani 1 1 d .
H4 H 0.2397 0.6920 0.4005 0.064 Uiso 1 1 calc R
C5 C 0.32260(17) 0.6396(3) 0.48259(18) 0.0601(9) Uani 1 1 d .
H5 H 0.3069 0.6187 0.5188 0.072 Uiso 1 1 calc R
C6 C 0.38531(17) 0.6252(3) 0.50098(17) 0.0592(9) Uani 1 1 d .
H6 H 0.4124 0.5934 0.5493 0.071 Uiso 1 1 calc R
C7 C 0.40840(13) 0.6573(3) 0.44876(14) 0.0422(6) Uani 1 1 d .
H7 H 0.4514 0.6474 0.4611 0.051 Uiso 1 1 calc R
C8 C 0.38861(11) 0.5247(2) 0.25805(13) 0.0304(5) Uani 1 1 d .
C9 C 0.32457(14) 0.4791(3) 0.24773(19) 0.0545(8) Uani 1 1 d .
H9A H 0.3208 0.4869 0.2957 0.082 Uiso 1 1 calc R
H9B H 0.3188 0.3879 0.2313 0.082 Uiso 1 1 calc R
H9C H 0.2928 0.5331 0.2095 0.082 Uiso 1 1 calc R
C10 C 0.43880(16) 0.4526(3) 0.32375(18) 0.0581(8) Uani 1 1 d .
H10A H 0.4794 0.4911 0.3343 0.087 Uiso 1 1 calc R
H10B H 0.4389 0.3605 0.3105 0.087 Uiso 1 1 calc R
H10C H 0.4303 0.4600 0.3686 0.087 Uiso 1 1 calc R
C11 C 0.39608(15) 0.4983(3) 0.18535(17) 0.0506(7) Uani 1 1 d .
H11A H 0.3633 0.5438 0.1434 0.076 Uiso 1 1 calc R
H11B H 0.3929 0.4044 0.1752 0.076 Uiso 1 1 calc R
H11C H 0.4368 0.5297 0.1908 0.076 Uiso 1 1 calc R
C12 C 0.40932(11) 0.9875(2) 0.35062(13) 0.0300(5) Uani 1 1 d .
C13 C 0.46291(12) 1.0686(2) 0.34975(15) 0.0382(6) Uani 1 1 d .
H13A H 0.5023 1.0248 0.3797 0.057 Uiso 1 1 calc R
H13B H 0.4627 1.1547 0.3714 0.057 Uiso 1 1 calc R
H13C H 0.4581 1.0786 0.2977 0.057 Uiso 1 1 calc R
C14 C 0.34701(12) 1.0523(3) 0.30389(17) 0.0494(7) Uani 1 1 d .
H14A H 0.3428 1.0660 0.2523 0.074 Uiso 1 1 calc R
H14B H 0.3449 1.1364 0.3265 0.074 Uiso 1 1 calc R
H14C H 0.3132 0.9960 0.3029 0.074 Uiso 1 1 calc R
C15 C 0.41791(14) 0.9731(3) 0.43276(15) 0.0463(7) Uani 1 1 d .
H15A H 0.3814 0.9298 0.4339 0.070 Uiso 1 1 calc R
H15B H 0.4227 1.0595 0.4559 0.070 Uiso 1 1 calc R
H15C H 0.4551 0.9208 0.4609 0.070 Uiso 1 1 calc R
Fe1 Fe 0.358019(15) 0.88576(3) 0.106194(17) 0.02805(9) Uani 1 1 d .
C16 C 0.29531(12) 0.8353(3) 0.12887(15) 0.0389(6) Uani 1 1 d .
C17 C 0.38413(11) 1.0483(3) 0.13190(14) 0.0353(5) Uani 1 1 d .
C18 C 0.30642(13) 0.9295(3) 0.01243(15) 0.0426(6) Uani 1 1 d .
C19 C 0.40226(13) 0.7812(3) 0.07362(14) 0.0380(6) Uani 1 1 d .
O1 O 0.5000 0.7773(2) 0.2500 0.0360(5) Uani 1 2 d S
O2 O 0.25530(9) 0.8071(2) 0.14417(13) 0.0615(6) Uani 1 1 d .
O3 O 0.39866(10) 1.15491(19) 0.14656(12) 0.0547(5) Uani 1 1 d .
O4 O 0.27336(10) 0.9599(2) -0.04721(11) 0.0645(6) Uani 1 1 d .
O5 O 0.43046(11) 0.7173(2) 0.05148(12) 0.0600(6) Uani 1 1 d .

loop_
_atom_site_aniso_label
_atom_site_aniso_U_11
_atom_site_aniso_U_22
_atom_site_aniso_U_33
_atom_site_aniso_U_23
_atom_site_aniso_U_13
_atom_site_aniso_U_12
Ge1 0.02592(12) 0.02031(11) 0.02170(11) 0.00034(9) 0.01206(9) -0.00015(9)
N1 0.0327(10) 0.0208(9) 0.0240(9) -0.0001(7) 0.0142(8) -0.0023(7)
N2 0.0285(9) 0.0222(9) 0.0238(9) -0.0026(7) 0.0143(8) -0.0001(7)
C1 0.0209(10) 0.0269(11) 0.0212(10) 0.0015(8) 0.0083(8) 0.0005(8)
C2 0.0331(12) 0.0307(12) 0.0263(11) -0.0005(9) 0.0162(10) -0.0044(10)
C3 0.0350(13) 0.0479(16) 0.0375(13) -0.0026(11) 0.0210(11) -0.0035(11)
C4 0.0483(16) 0.070(2) 0.0588(19) -0.0104(16) 0.0379(15) -0.0144(15)
C5 0.077(2) 0.073(2) 0.0512(18) 0.0022(16) 0.0482(18) -0.0146(18)
C6 0.075(2) 0.076(2) 0.0357(15) 0.0150(15) 0.0314(16) 0.0013(18)
C7 0.0422(15) 0.0547(17) 0.0333(13) 0.0099(12) 0.0194(12) 0.0025(12)
C8 0.0361(12) 0.0212(11) 0.0364(12) -0.0019(9) 0.0176(10) -0.0051(9)
C9 0.0493(17) 0.0474(17) 0.076(2) -0.0197(15) 0.0354(16) -0.0249(14)
C10 0.069(2) 0.0358(16) 0.063(2) 0.0147(14) 0.0216(17) 0.0167(15)
C11 0.084(2) 0.0281(13) 0.0573(17) -0.0137(13) 0.0465(17) -0.0089(14)
C12 0.0327(12) 0.0268(12) 0.0327(12) -0.0068(9) 0.0158(10) 0.0002(10)
C13 0.0463(15) 0.0262(12) 0.0443(15) -0.0082(11) 0.0212(12) -0.0048(11)
C14 0.0394(15) 0.0456(16) 0.0621(18) -0.0076(14) 0.0202(14) 0.0148(13)
C15 0.0626(18) 0.0455(16) 0.0378(14) -0.0184(12) 0.0278(14) -0.0121(14)
Fe1 0.02993(17) 0.03022(18) 0.02367(16) 0.00387(13) 0.01089(14) 0.00228(14)
C16 0.0346(13) 0.0430(15) 0.0357(13) 0.0037(11) 0.0114(11) 0.0029(11)
C17 0.0350(13) 0.0339(14) 0.0353(13) 0.0079(10) 0.0131(11) 0.0087(11)
C18 0.0404(14) 0.0509(17) 0.0366(14) 0.0038(12) 0.0160(12) 0.0039(12)
C19 0.0485(15) 0.0391(14) 0.0276(12) 0.0046(10) 0.0172(11) 0.0038(12)
O1 0.0234(11) 0.0459(15) 0.0425(14) 0.000 0.0175(10) 0.000
O2 0.0423(11) 0.0762(16) 0.0749(15) 0.0103(12) 0.0334(11) -0.0039(11)
O3 0.0673(14) 0.0286(10) 0.0675(14) 0.0032(9) 0.0274(12) 0.0014(9)
O4 0.0564(13) 0.0919(18) 0.0315(10) 0.0146(11) 0.0049(10) 0.0141(12)
O5 0.0808(16) 0.0591(14) 0.0558(13) 0.0016(10) 0.0441(12) 0.0206(12)

loop_
_atom_type_symbol
_atom_type_description
_atom_type_scat_dispersion_real
_atom_type_scat_dispersion_imag
_atom_type_scat_source
C C 0.0033 0.0016 'International Tables Vol C Tables 4.2.6.8 and 6.1.1.4'
H H 0.0000 0.0000 'International Tables Vol C Tables 4.2.6.8 and 6.1.1.4'
N N 0.0061 0.0033 'International Tables Vol C Tables 4.2.6.8 and 6.1.1.4'
O O 0.0106 0.0060 'International Tables Vol C Tables 4.2.6.8 and 6.1.1.4'
Fe Fe 0.3463 0.8444 'International Tables Vol C Tables 4.2.6.8 and 6.1.1.4'
Ge Ge 0.1547 1.8001 'International Tables Vol C Tables 4.2.6.8 and 6.1.1.4'

loop_
_geom_angle_atom_site_label_1
_geom_angle_atom_site_label_2
_geom_angle_atom_site_label_3
_geom_angle
_geom_angle_site_symmetry_1
O1 Ge1 N1 102.11(9) .
O1 Ge1 N2 107.06(6) .
N1 Ge1 N2 67.21(7) .
O1 Ge1 Fe1 122.29(3) .
N1 Ge1 Fe1 120.96(6) .
N2 Ge1 Fe1 123.43(5) .
C1 N1 C8 131.31(18) .
C1 N1 Ge1 92.19(13) .
C8 N1 Ge1 136.34(14) .
C1 N2 C12 131.52(18) .
C1 N2 Ge1 91.32(13) .
C12 N2 Ge1 134.45(14) .
N1 C1 N2 108.92(18) .
N1 C1 C2 125.6(2) .
N2 C1 C2 125.50(19) .
C3 C2 C7 120.3(2) .
C3 C2 C1 119.2(2) .
C7 C2 C1 120.5(2) .
C2 C3 C4 119.5(3) .
C5 C4 C3 120.0(3) .
C4 C5 C6 120.7(3) .
C7 C6 C5 119.8(3) .
C6 C7 C2 119.7(3) .
N1 C8 C9 112.3(2) .
N1 C8 C11 105.25(18) .
C9 C8 C11 108.7(2) .
N1 C8 C10 110.2(2) .
C9 C8 C10 110.3(2) .
C11 C8 C10 110.0(2) .
N2 C12 C13 105.29(18) .
N2 C12 C14 109.57(19) .
C13 C12 C14 111.0(2) .
N2 C12 C15 112.7(2) .
C13 C12 C15 108.5(2) .
C14 C12 C15 109.8(2) .
C17 Fe1 C18 93.55(12) .
C17 Fe1 C19 118.42(12) .
C18 Fe1 C19 92.21(12) .
C17 Fe1 C16 115.32(12) .
C18 Fe1 C16 92.44(12) .
C19 Fe1 C16 125.59(12) .
C17 Fe1 Ge1 91.50(8) .
C18 Fe1 Ge1 174.95(10) .
C19 Fe1 Ge1 85.24(8) .
C16 Fe1 Ge1 85.54(8) .
O2 C16 Fe1 177.8(3) .
O3 C17 Fe1 177.3(2) .
O4 C18 Fe1 178.7(3) .
O5 C19 Fe1 178.0(2) .
Ge1 O1 Ge1 157.13(16) 2_655

loop_
_geom_bond_atom_site_label_1
_geom_bond_atom_site_label_2
_geom_bond_distance
_geom_bond_site_symmetry_2
Ge1 O1 1.7402(6) .
Ge1 N1 1.9499(17) .
Ge1 N2 1.9633(17) .
Ge1 Fe1 2.2911(4) .
N1 C1 1.326(3) .
N1 C8 1.473(3) .
N2 C1 1.335(3) .
N2 C12 1.476(3) .
C1 C2 1.485(3) .
C2 C3 1.386(3) .
C2 C7 1.388(3) .
C3 C4 1.391(4) .
C4 C5 1.370(5) .
C5 C6 1.383(5) .
C6 C7 1.383(4) .
C8 C9 1.519(3) .
C8 C11 1.525(3) .
C8 C10 1.526(4) .
C12 C13 1.525(3) .
C12 C14 1.526(3) .
C12 C15 1.536(3) .
Fe1 C17 1.777(3) .
Fe1 C18 1.781(3) .
Fe1 C19 1.793(3) .
Fe1 C16 1.795(3) .
C16 O2 1.144(3) .
C17 O3 1.147(3) .
C18 O4 1.142(3) .
C19 O5 1.142(3) .
O1 Ge1 1.7402(6) 2_655
